data_7220402
loop_
_publ_author_name
'Wang, Ai'
'Merkens, Carina'
'Englert, Ulli'

_publ_section_title
;
 Interplay of ligand chirality and metal configuration in mononuclear
 complexes and in a coordination polymer of Cr(iii)
;
_journal_issue 23
_journal_name_full CrystEngComm
_journal_page_first 4293
_journal_paper_doi 10.1039/C5CE00586H
_journal_volume 17
_journal_year 2015
_chemical_absolute_configuration rmad
_chemical_formula_moiety 'C14 H34 Cl Cr N4 O S, C2 H6 O S, 2Cl'
_chemical_formula_sum 'C16 H40 Cl3 Cr N4 O2 S2'
_chemical_formula_weight 542.99
_chemical_name_common 1
_chemical_name_systematic
;
 ?
;
_space_group_crystal_system monoclinic
_space_group_IT_number 4
_space_group_name_Hall 'P 2yb'
_space_group_name_H-M_alt 'P 1 21 1'
_symmetry_space_group_name_Hall 'P 2yb'
_symmetry_space_group_name_H-M 'P 1 21 1'
_atom_sites_solution_hydrogens geom
_audit_creation_method SHELXL-2013
_audit_update_record
;
2015-02-05 deposited with the CCDC.
2015-05-05 downloaded from the CCDC.
;
_cell_angle_alpha 90
_cell_angle_beta 99.533(2)
_cell_angle_gamma 90
_cell_formula_units_Z 4
_cell_length_a 11.9663(17)
_cell_length_b 9.6417(14)
_cell_length_c 23.758(3)
_cell_measurement_reflns_used 5524
_cell_measurement_temperature 100(2)
_cell_measurement_theta_max 25.58
_cell_measurement_theta_min 2.28
_cell_volume 2703.2(6)
_computing_cell_refinement 'Bruker SAINT'
_computing_data_collection 'Bruker SMART'
_computing_data_reduction 'Bruker SAINT'
_computing_structure_refinement 'SHELXL-2013 (Sheldrick, 2013)'
_computing_structure_solution SHELXS-97
_diffrn_ambient_temperature 100(2)
_diffrn_measured_fraction_theta_full 0.999
_diffrn_measured_fraction_theta_max 0.997
_diffrn_measurement_device_type 'CCD area detector'
_diffrn_measurement_method '\w scans'
_diffrn_radiation_monochromator 'multilayer optics'
_diffrn_radiation_type MoK\a
_diffrn_radiation_wavelength 0.71073
_diffrn_reflns_av_R_equivalents 0.0426
_diffrn_reflns_av_unetI/netI 0.0557
_diffrn_reflns_laue_measured_fraction_full 0.999
_diffrn_reflns_laue_measured_fraction_max 0.997
_diffrn_reflns_limit_h_max 15
_diffrn_reflns_limit_h_min -15
_diffrn_reflns_limit_k_max 12
_diffrn_reflns_limit_k_min -12
_diffrn_reflns_limit_l_max 29
_diffrn_reflns_limit_l_min -29
_diffrn_reflns_number 32572
_diffrn_reflns_point_group_measured_fraction_full 1.000
_diffrn_reflns_point_group_measured_fraction_max 0.996
_diffrn_reflns_theta_full 25.242
_diffrn_reflns_theta_max 26.508
_diffrn_reflns_theta_min 0.869
_diffrn_source 'Incoatec microsource'
_exptl_absorpt_coefficient_mu 0.892
_exptl_absorpt_correction_T_max 0.745
_exptl_absorpt_correction_T_min 0.628
_exptl_absorpt_correction_type multi-scan
_exptl_absorpt_process_details SADABS
_exptl_crystal_colour red
_exptl_crystal_density_diffrn 1.334
_exptl_crystal_description plate
_exptl_crystal_F_000 1148
_exptl_crystal_size_max 0.240
_exptl_crystal_size_mid 0.160
_exptl_crystal_size_min 0.050
_refine_diff_density_max 0.709
_refine_diff_density_min -0.602
_refine_diff_density_rms 0.069
_refine_ls_abs_structure_details
;
 Flack x determined using 4077 quotients [(I+)-(I-)]/[(I+)+(I-)]
 (Parsons and Flack (2004), Acta Cryst. A60, s61).
;
_refine_ls_abs_structure_Flack 0.007(11)
_refine_ls_extinction_method none
_refine_ls_goodness_of_fit_ref 1.091
_refine_ls_hydrogen_treatment constr
_refine_ls_matrix_type full
_refine_ls_number_parameters 513
_refine_ls_number_reflns 11177
_refine_ls_number_restraints 31
_refine_ls_restrained_S_all 1.118
_refine_ls_R_factor_all 0.0470
_refine_ls_R_factor_gt 0.0380
_refine_ls_shift/su_max 0.001
_refine_ls_shift/su_mean 0.000
_refine_ls_structure_factor_coef Fsqd
_refine_ls_weighting_details
;
 w=1/[\s^2^(Fo^2^)+(0.0404P)^2^]
 where P=(Fo^2^+2Fc^2^)/3
;
_refine_ls_weighting_scheme calc
_refine_ls_wR_factor_gt 0.0887
_refine_ls_wR_factor_ref 0.0921
_reflns_Friedel_coverage 0.881
_reflns_friedel_fraction_full 1.000
_reflns_friedel_fraction_max 0.995
_reflns_number_gt 9566
_reflns_number_total 11177
_reflns_threshold_expression 'I > 2\s(I)'
_cod_data_source_file c5ce00586h2.cif
_cod_data_source_block 1
_cod_depositor_comments 'Adding full bibliography for 7220402--7220408.cif.'
_cod_original_cell_volume 2703.2(7)
_cod_database_code 7220402
_shelx_space_group_comment
;
The symmetry employed for this shelxl refinement is uniquely defined
by the following loop, which should always be used as a source of
symmetry information in preference to the above space-group names.
They are only intended as comments.
;
_shelx_estimated_absorpt_t_min 0.814
_shelx_estimated_absorpt_t_max 0.957
_shelxl_version_number 2013-2

loop_
_space_group_symop_operation_xyz
'x, y, z'
'-x, y+1/2, -z'

loop_
_atom_site_label
_atom_site_type_symbol
_atom_site_fract_x
_atom_site_fract_y
_atom_site_fract_z
_atom_site_U_iso_or_equiv
_atom_site_adp_type
_atom_site_occupancy
_atom_site_site_symmetry_order
_atom_site_calc_flag
_atom_site_refinement_flags_posn
_atom_site_refinement_flags_adp
_atom_site_disorder_assembly
_atom_site_disorder_group
Cr1 Cr 0.73741(5) 0.03745(6) 0.95442(3) 0.01200(17) Uani 1 1 d . . . .
Cl1 Cl 0.84165(9) -0.01548(11) 0.88338(4) 0.0194(2) Uani 1 1 d . . . .
Cl2 Cl 0.66688(9) 0.62142(11) 0.62096(4) 0.0200(2) Uani 1 1 d . . . .
Cl3 Cl 0.57724(9) 0.40487(11) 1.00574(4) 0.0198(2) Uani 1 1 d . . . .
N1 N 0.6991(3) 0.2293(4) 0.91718(14) 0.0130(7) Uani 1 1 d . . . .
H1D H 0.6770 0.2942 0.9457 0.016 Uiso 1 1 calc R U . .
H1E H 0.7666 0.2676 0.9036 0.016 Uiso 1 1 calc R U . .
N2 N 0.5832(3) -0.0160(4) 0.90498(14) 0.0158(8) Uani 1 1 d . . . .
H2D H 0.5964 -0.0686 0.8709 0.019 Uiso 1 1 calc R U . .
H2E H 0.5389 -0.0750 0.9273 0.019 Uiso 1 1 calc R U . .
N3 N 0.6532(3) 0.0827(4) 1.02150(13) 0.0139(7) Uani 1 1 d . . . .
H3D H 0.6114 0.1712 1.0142 0.017 Uiso 1 1 calc R U . .
H3E H 0.5981 0.0084 1.0257 0.017 Uiso 1 1 calc R U . .
N4 N 0.8735(3) 0.1194(4) 1.01010(14) 0.0139(7) Uani 1 1 d . . . .
H4D H 0.9287 0.0450 1.0233 0.017 Uiso 1 1 calc R U . .
H4E H 0.9122 0.1904 0.9901 0.017 Uiso 1 1 calc R U . .
C1 C 0.6042(4) 0.2144(4) 0.86824(17) 0.0166(9) Uani 1 1 d . . . .
H1 H 0.6349 0.1717 0.8356 0.020 Uiso 1 1 calc R U . .
C2 C 0.5201(3) 0.1138(5) 0.88734(18) 0.0167(9) Uani 1 1 d . . . .
H2 H 0.4944 0.1540 0.9218 0.020 Uiso 1 1 calc R U . .
C3 C 0.4156(4) 0.0929(5) 0.84165(19) 0.0250(11) Uani 1 1 d . . . .
H3A H 0.4378 0.0465 0.8080 0.030 Uiso 1 1 calc R U . .
H3B H 0.3605 0.0326 0.8568 0.030 Uiso 1 1 calc R U . .
C4 C 0.3609(4) 0.2326(6) 0.8239(2) 0.0295(12) Uani 1 1 d . . . .
H4A H 0.2951 0.2183 0.7933 0.035 Uiso 1 1 calc R U . .
H4B H 0.3329 0.2750 0.8569 0.035 Uiso 1 1 calc R U . .
C5 C 0.4448(4) 0.3300(6) 0.8029(2) 0.0287(12) Uani 1 1 d . . . .
H5A H 0.4077 0.4204 0.7927 0.034 Uiso 1 1 calc R U . .
H5B H 0.4682 0.2908 0.7682 0.034 Uiso 1 1 calc R U . .
C6 C 0.5497(4) 0.3523(5) 0.84857(18) 0.0215(10) Uani 1 1 d . . . .
H6A H 0.6051 0.4107 0.8328 0.026 Uiso 1 1 calc R U . .
H6B H 0.5276 0.4016 0.8816 0.026 Uiso 1 1 calc R U . .
C7 C 0.7388(3) 0.0938(5) 1.07455(17) 0.0143(9) Uani 1 1 d . . . .
H7 H 0.7698 -0.0007 1.0850 0.017 Uiso 1 1 calc R U . .
C8 C 0.8329(3) 0.1834(5) 1.06011(17) 0.0161(9) Uani 1 1 d . . . .
H8 H 0.8005 0.2766 1.0483 0.019 Uiso 1 1 calc R U . .
C9 C 0.9258(4) 0.2031(5) 1.11194(19) 0.0237(11) Uani 1 1 d . . . .
H9A H 0.9630 0.1129 1.1226 0.028 Uiso 1 1 calc R U . .
H9B H 0.9838 0.2678 1.1021 0.028 Uiso 1 1 calc R U . .
C10 C 0.8769(4) 0.2603(6) 1.1623(2) 0.0312(12) Uani 1 1 d . . . .
H10A H 0.8477 0.3551 1.1532 0.037 Uiso 1 1 calc R U . .
H10B H 0.9378 0.2664 1.1960 0.037 Uiso 1 1 calc R U . .
C11 C 0.7810(4) 0.1690(6) 1.17695(19) 0.0299(12) Uani 1 1 d . . . .
H11A H 0.8115 0.0767 1.1898 0.036 Uiso 1 1 calc R U . .
H11B H 0.7485 0.2117 1.2085 0.036 Uiso 1 1 calc R U . .
C12 C 0.6883(4) 0.1520(5) 1.12477(18) 0.0223(10) Uani 1 1 d . . . .
H12A H 0.6526 0.2430 1.1142 0.027 Uiso 1 1 calc R U . .
H12B H 0.6290 0.0884 1.1340 0.027 Uiso 1 1 calc R U . .
C13 C 0.7289(4) -0.3617(5) 0.92278(19) 0.0241(11) Uani 1 1 d . . . .
H13A H 0.6612 -0.3844 0.9392 0.036 Uiso 1 1 calc R U . .
H13B H 0.7643 -0.4474 0.9123 0.036 Uiso 1 1 calc R U . .
H13C H 0.7073 -0.3041 0.8887 0.036 Uiso 1 1 calc R U . .
C14 C 0.8341(4) -0.3830(5) 1.03334(18) 0.0213(10) Uani 1 1 d . . . .
H14A H 0.8807 -0.3407 1.0668 0.032 Uiso 1 1 calc R U . .
H14B H 0.8683 -0.4711 1.0245 0.032 Uiso 1 1 calc R U . .
H14C H 0.7577 -0.4000 1.0415 0.032 Uiso 1 1 calc R U . .
S1 S 0.82657(9) -0.26906(11) 0.97393(4) 0.0162(2) Uani 1 1 d . . . .
O1 O 0.7560(2) -0.1465(3) 0.99139(12) 0.0157(6) Uani 1 1 d . . . .
Cr2 Cr 0.76746(5) 0.67693(6) 0.54887(3) 0.01180(17) Uani 1 1 d . . . .
Cl4 Cl 0.94694(9) 0.37754(11) 0.93259(5) 0.0195(2) Uani 1 1 d . . . .
Cl5 Cl 0.92446(8) 1.04747(11) 0.49684(4) 0.0183(2) Uani 1 1 d . . . .
Cl6 Cl 0.54829(9) 0.01224(11) 0.57064(5) 0.0205(2) Uani 1 1 d . . . .
N5 N 0.8487(3) 0.7238(4) 0.48109(14) 0.0135(7) Uani 1 1 d . . . .
H5D H 0.8933 0.8102 0.4892 0.016 Uiso 1 1 calc R U . .
H5E H 0.9014 0.6479 0.4752 0.016 Uiso 1 1 calc R U . .
N6 N 0.6281(3) 0.7563(4) 0.49416(14) 0.0144(7) Uani 1 1 d . . . .
H6D H 0.5762 0.6799 0.4793 0.017 Uiso 1 1 calc R U . .
H6E H 0.5862 0.8217 0.5151 0.017 Uiso 1 1 calc R U . .
N7 N 0.9236(3) 0.6284(4) 0.59817(14) 0.0147(8) Uani 1 1 d . . . .
H7D H 0.9120 0.5739 0.6321 0.018 Uiso 1 1 calc R U . .
H7E H 0.9694 0.5722 0.5756 0.018 Uiso 1 1 calc R U . .
N8 N 0.8031(3) 0.8702(4) 0.58548(14) 0.0136(7) Uani 1 1 d . . . .
H8D H 0.8253 0.9347 0.5568 0.016 Uiso 1 1 calc R U . .
H8E H 0.7346 0.9078 0.5983 0.016 Uiso 1 1 calc R U . .
C15 C 0.7619(3) 0.7420(4) 0.42860(17) 0.0144(9) Uani 1 1 d . . . .
H15 H 0.7304 0.6490 0.4158 0.017 Uiso 1 1 calc R U . .
C16 C 0.6681(3) 0.8292(4) 0.44599(17) 0.0138(9) Uani 1 1 d . . . .
H16 H 0.7021 0.9195 0.4608 0.017 Uiso 1 1 calc R U . .
C17 C 0.5756(4) 0.8607(5) 0.39526(18) 0.0199(10) Uani 1 1 d . . . .
H17A H 0.5377 0.7736 0.3807 0.024 Uiso 1 1 calc R U . .
H17B H 0.5180 0.9226 0.4074 0.024 Uiso 1 1 calc R U . .
C18 C 0.6280(4) 0.9305(5) 0.34833(18) 0.0225(10) Uani 1 1 d . . . .
H18A H 0.5680 0.9496 0.3153 0.027 Uiso 1 1 calc R U . .
H18B H 0.6618 1.0202 0.3625 0.027 Uiso 1 1 calc R U . .
C19 C 0.7185(4) 0.8399(5) 0.32936(18) 0.0241(11) Uani 1 1 d . . . .
H19A H 0.7512 0.8879 0.2990 0.029 Uiso 1 1 calc R U . .
H19B H 0.6841 0.7520 0.3134 0.029 Uiso 1 1 calc R U . .
C20 C 0.8126(3) 0.8085(5) 0.37988(17) 0.0176(9) Uani 1 1 d . . . .
H20A H 0.8686 0.7446 0.3675 0.021 Uiso 1 1 calc R U . .
H20B H 0.8522 0.8954 0.3934 0.021 Uiso 1 1 calc R U . .
C21 C 0.9837(3) 0.7611(5) 0.61649(18) 0.0168(9) Uani 1 1 d . . . .
H21 H 1.0107 0.8026 0.5826 0.020 Uiso 1 1 calc R U . .
C22 C 0.8969(3) 0.8590(4) 0.63502(17) 0.0152(9) Uani 1 1 d . . . .
H22 H 0.8666 0.8162 0.6677 0.018 Uiso 1 1 calc R U . .
C23 C 0.9485(4) 0.9995(5) 0.65375(18) 0.0210(10) Uani 1 1 d . . . .
H23A H 0.8915 1.0572 0.6687 0.025 Uiso 1 1 calc R U . .
H23B H 0.9704 1.0480 0.6205 0.025 Uiso 1 1 calc R U . .
C24 C 1.0529(4) 0.9810(5) 0.70009(19) 0.0264(11) Uani 1 1 d . . . .
H24A H 1.0885 1.0725 0.7097 0.032 Uiso 1 1 calc R U . .
H24B H 1.0290 0.9432 0.7350 0.032 Uiso 1 1 calc R U . .
C25 C 1.1384(4) 0.8849(6) 0.6810(2) 0.0300(12) Uani 1 1 d . . . .
H25A H 1.2032 0.8728 0.7124 0.036 Uiso 1 1 calc R U . .
H25B H 1.1674 0.9266 0.6482 0.036 Uiso 1 1 calc R U . .
C26 C 1.0859(4) 0.7423(5) 0.66352(19) 0.0232(10) Uani 1 1 d . . . .
H26A H 1.1428 0.6823 0.6497 0.028 Uiso 1 1 calc R U . .
H26B H 1.0621 0.6968 0.6970 0.028 Uiso 1 1 calc R U . .
C27 C 0.6696(4) 0.2584(5) 0.47014(18) 0.0219(10) Uani 1 1 d . . . .
H27A H 0.6226 0.2999 0.4367 0.033 Uiso 1 1 calc R U . .
H27B H 0.6361 0.1701 0.4792 0.033 Uiso 1 1 calc R U . .
H27C H 0.7461 0.2421 0.4620 0.033 Uiso 1 1 calc R U . .
C28 C 0.7683(4) 0.2762(5) 0.58148(19) 0.0237(10) Uani 1 1 d . . . .
H28A H 0.8378 0.2528 0.5668 0.036 Uiso 1 1 calc R U . .
H28B H 0.7303 0.1907 0.5902 0.036 Uiso 1 1 calc R U . .
H28C H 0.7873 0.3318 0.6163 0.036 Uiso 1 1 calc R U . .
S2 S 0.67651(9) 0.37269(11) 0.52910(4) 0.0155(2) Uani 1 1 d . . . .
O2 O 0.7518(2) 0.4912(3) 0.51276(12) 0.0167(6) Uani 1 1 d . . . .
S3 S 1.05615(13) -0.05884(17) 1.24413(6) 0.0399(4) Uani 1 1 d . U A -1
O3 O 1.0600(3) -0.0753(4) 1.30668(14) 0.0404(10) Uani 1 1 d . . A -1
C29 C 1.0081(10) -0.2044(10) 1.2104(3) 0.138(4) Uani 1 1 d . U A -1
H29A H 1.0651 -0.2777 1.2190 0.208 Uiso 1 1 calc R U A -1
H29B H 0.9932 -0.1877 1.1691 0.208 Uiso 1 1 calc R U A -1
H29C H 0.9379 -0.2332 1.2232 0.208 Uiso 1 1 calc R U A -1
C30 C 1.1847(8) -0.0529(19) 1.2294(4) 0.182(6) Uani 1 1 d . U A -1
H30A H 1.2229 0.0308 1.2462 0.273 Uiso 1 1 calc R U A -1
H30B H 1.1814 -0.0510 1.1879 0.273 Uiso 1 1 calc R U A -1
H30C H 1.2269 -0.1351 1.2452 0.273 Uiso 1 1 calc R U A -1
S4 S 0.59300(14) 0.7757(2) 0.74985(6) 0.0545(5) Uani 1 1 d . U B -1
O4 O 0.5598(3) 0.7983(5) 0.80687(15) 0.0476(11) Uani 1 1 d . . B -1
C31 C 0.4725(4) 0.8055(7) 0.6982(2) 0.0402(14) Uani 1 1 d . U B -1
H31A H 0.4188 0.7289 0.6986 0.060 Uiso 1 1 calc R U B -1
H31B H 0.4948 0.8118 0.6604 0.060 Uiso 1 1 calc R U B -1
H31C H 0.4365 0.8926 0.7068 0.060 Uiso 1 1 calc R U B -1
C32 C 0.6692(6) 0.9297(11) 0.7344(3) 0.091(3) Uani 1 1 d . U B -1
H32A H 0.6224 1.0118 0.7375 0.137 Uiso 1 1 calc R U B -1
H32B H 0.6866 0.9235 0.6956 0.137 Uiso 1 1 calc R U B -1
H32C H 0.7399 0.9370 0.7617 0.137 Uiso 1 1 calc R U B -1

loop_
_atom_site_aniso_label
_atom_site_aniso_U_11
_atom_site_aniso_U_22
_atom_site_aniso_U_33
_atom_site_aniso_U_23
_atom_site_aniso_U_13
_atom_site_aniso_U_12
Cr1 0.0128(4) 0.0103(4) 0.0130(4) -0.0010(3) 0.0023(3) -0.0003(3)
Cl1 0.0217(6) 0.0185(6) 0.0198(5) -0.0013(4) 0.0084(4) 0.0020(4)
Cl2 0.0237(6) 0.0163(6) 0.0228(6) -0.0009(4) 0.0121(5) -0.0035(4)
Cl3 0.0196(5) 0.0175(6) 0.0234(6) -0.0002(4) 0.0068(5) 0.0058(4)
N1 0.0099(17) 0.0139(19) 0.0150(17) 0.0022(14) 0.0014(14) 0.0027(14)
N2 0.0146(18) 0.0165(19) 0.0158(17) -0.0023(15) 0.0008(14) -0.0020(15)
N3 0.0121(17) 0.0154(19) 0.0144(17) -0.0018(15) 0.0025(14) 0.0001(15)
N4 0.0151(18) 0.0092(19) 0.0175(18) 0.0006(15) 0.0030(14) -0.0002(14)
C1 0.018(2) 0.017(2) 0.014(2) -0.0004(17) 0.0014(17) -0.0006(18)
C2 0.016(2) 0.017(2) 0.017(2) -0.0014(18) 0.0017(17) 0.0015(18)
C3 0.020(2) 0.029(3) 0.025(2) -0.001(2) -0.0005(19) -0.002(2)
C4 0.021(3) 0.040(3) 0.025(3) 0.001(2) -0.005(2) 0.006(2)
C5 0.026(3) 0.035(3) 0.023(3) 0.002(2) -0.004(2) 0.009(2)
C6 0.026(2) 0.019(3) 0.018(2) 0.0062(19) -0.0014(19) 0.004(2)
C7 0.017(2) 0.013(2) 0.013(2) 0.0004(17) 0.0013(17) -0.0001(17)
C8 0.018(2) 0.013(2) 0.017(2) -0.0027(18) 0.0010(17) -0.0013(18)
C9 0.020(2) 0.026(3) 0.023(2) -0.004(2) -0.0028(19) 0.002(2)
C10 0.030(3) 0.038(3) 0.022(3) -0.010(2) -0.004(2) 0.001(2)
C11 0.039(3) 0.035(3) 0.015(2) -0.006(2) 0.003(2) -0.001(2)
C12 0.025(2) 0.024(3) 0.018(2) -0.003(2) 0.0043(19) 0.000(2)
C13 0.032(3) 0.016(2) 0.022(2) -0.0047(19) -0.001(2) -0.001(2)
C14 0.024(2) 0.016(2) 0.023(2) 0.0010(19) 0.0015(19) -0.0003(19)
S1 0.0174(6) 0.0118(6) 0.0200(6) -0.0004(4) 0.0043(5) 0.0011(4)
O1 0.0183(15) 0.0106(16) 0.0185(15) -0.0022(12) 0.0040(12) 0.0023(12)
Cr2 0.0125(4) 0.0095(4) 0.0139(4) -0.0002(3) 0.0034(3) 0.0002(3)
Cl4 0.0188(5) 0.0150(6) 0.0239(6) 0.0012(4) 0.0016(4) -0.0035(4)
Cl5 0.0170(5) 0.0173(6) 0.0214(5) 0.0008(4) 0.0057(4) -0.0058(4)
Cl6 0.0185(6) 0.0139(6) 0.0284(6) -0.0011(4) 0.0023(5) 0.0027(4)
N5 0.0129(18) 0.0147(19) 0.0127(17) 0.0014(14) 0.0014(14) 0.0018(14)
N6 0.0136(18) 0.0120(18) 0.0176(18) -0.0007(15) 0.0030(14) -0.0003(14)
N7 0.0175(18) 0.0133(19) 0.0133(17) -0.0010(15) 0.0028(14) 0.0005(15)
N8 0.0163(18) 0.0119(19) 0.0129(17) -0.0006(14) 0.0029(14) -0.0007(14)
C15 0.014(2) 0.014(2) 0.014(2) -0.0005(17) 0.0001(16) 0.0004(17)
C16 0.014(2) 0.009(2) 0.018(2) 0.0014(17) 0.0036(17) -0.0003(17)
C17 0.017(2) 0.015(2) 0.025(2) -0.0002(19) -0.0029(18) 0.0028(18)
C18 0.021(2) 0.026(3) 0.018(2) 0.004(2) -0.0023(18) 0.003(2)
C19 0.027(3) 0.032(3) 0.013(2) 0.004(2) 0.0029(19) 0.001(2)
C20 0.016(2) 0.023(2) 0.014(2) 0.0028(18) 0.0036(17) 0.0025(19)
C21 0.018(2) 0.015(2) 0.017(2) 0.0026(18) 0.0028(17) 0.0010(18)
C22 0.021(2) 0.011(2) 0.012(2) 0.0010(16) -0.0004(17) -0.0011(18)
C23 0.028(3) 0.019(2) 0.016(2) -0.0015(19) 0.0013(19) -0.002(2)
C24 0.038(3) 0.016(2) 0.022(2) 0.000(2) -0.005(2) -0.007(2)
C25 0.026(3) 0.033(3) 0.026(3) 0.002(2) -0.008(2) -0.003(2)
C26 0.018(2) 0.025(3) 0.025(2) 0.006(2) -0.0010(19) 0.005(2)
C27 0.022(2) 0.018(2) 0.025(2) -0.006(2) 0.0036(19) 0.001(2)
C28 0.032(3) 0.015(2) 0.023(2) 0.0031(19) -0.001(2) -0.001(2)
S2 0.0165(5) 0.0101(6) 0.0202(6) -0.0004(4) 0.0038(4) -0.0003(4)
O2 0.0179(16) 0.0123(15) 0.0208(16) -0.0037(13) 0.0054(12) -0.0026(12)
S3 0.0467(8) 0.0434(9) 0.0304(7) 0.0050(6) 0.0084(6) 0.0067(7)
O3 0.055(2) 0.040(2) 0.0251(19) -0.0091(17) 0.0041(17) -0.0022(19)
C29 0.262(11) 0.117(8) 0.045(4) -0.030(5) 0.050(6) -0.120(8)
C30 0.091(6) 0.387(18) 0.077(6) -0.072(10) 0.043(5) -0.117(9)
S4 0.0543(10) 0.0781(13) 0.0269(7) -0.0231(8) -0.0059(7) 0.0354(9)
O4 0.063(3) 0.052(3) 0.026(2) -0.0159(19) 0.0046(18) 0.004(2)
C31 0.039(3) 0.052(4) 0.029(3) -0.010(3) 0.003(2) 0.004(3)
C32 0.047(4) 0.183(9) 0.046(4) -0.026(5) 0.014(3) -0.035(5)

loop_
_atom_type_symbol
_atom_type_description
_atom_type_scat_dispersion_real
_atom_type_scat_dispersion_imag
_atom_type_scat_source
C C 0.0033 0.0016 'International Tables Vol C Tables 4.2.6.8 and 6.1.1.4'
H H 0.0000 0.0000 'International Tables Vol C Tables 4.2.6.8 and 6.1.1.4'
N N 0.0061 0.0033 'International Tables Vol C Tables 4.2.6.8 and 6.1.1.4'
O O 0.0106 0.0060 'International Tables Vol C Tables 4.2.6.8 and 6.1.1.4'
S S 0.1246 0.1234 'International Tables Vol C Tables 4.2.6.8 and 6.1.1.4'
Cl Cl 0.1484 0.1585 'International Tables Vol C Tables 4.2.6.8 and 6.1.1.4'
Cr Cr 0.3209 0.6236 'International Tables Vol C Tables 4.2.6.8 and 6.1.1.4'

loop_
_geom_angle_atom_site_label_1
_geom_angle_atom_site_label_2
_geom_angle_atom_site_label_3
_geom_angle
O1 Cr1 N3 83.12(13)
O1 Cr1 N1 173.52(13)
N3 Cr1 N1 92.25(14)
O1 Cr1 N4 92.29(13)
N3 Cr1 N4 81.93(13)
N1 Cr1 N4 91.54(14)
O1 Cr1 N2 93.01(13)
N3 Cr1 N2 89.30(14)
N1 Cr1 N2 82.37(14)
N4 Cr1 N2 169.13(14)
O1 Cr1 Cl1 95.26(9)
N3 Cr1 Cl1 176.49(10)
N1 Cr1 Cl1 89.61(10)
N4 Cr1 Cl1 95.04(10)
N2 Cr1 Cl1 93.91(10)
C1 N1 Cr1 109.5(3)
C1 N1 H1D 109.8
Cr1 N1 H1D 109.8
C1 N1 H1E 109.8
Cr1 N1 H1E 109.8
H1D N1 H1E 108.2
C2 N2 Cr1 108.2(3)
C2 N2 H2D 110.1
Cr1 N2 H2D 110.1
C2 N2 H2E 110.1
Cr1 N2 H2E 110.1
H2D N2 H2E 108.4
C7 N3 Cr1 108.2(2)
C7 N3 H3D 110.1
Cr1 N3 H3D 110.1
C7 N3 H3E 110.1
Cr1 N3 H3E 110.1
H3D N3 H3E 108.4
C8 N4 Cr1 109.9(2)
C8 N4 H4D 109.7
Cr1 N4 H4D 109.7
C8 N4 H4E 109.7
Cr1 N4 H4E 109.7
H4D N4 H4E 108.2
N1 C1 C2 106.6(3)
N1 C1 C6 112.8(3)
C2 C1 C6 112.2(4)
N1 C1 H1 108.4
C2 C1 H1 108.4
C6 C1 H1 108.4
N2 C2 C1 106.9(3)
N2 C2 C3 114.1(4)
C1 C2 C3 112.1(4)
N2 C2 H2 107.8
C1 C2 H2 107.8
C3 C2 H2 107.8
C4 C3 C2 110.1(4)
C4 C3 H3A 109.6
C2 C3 H3A 109.6
C4 C3 H3B 109.6
C2 C3 H3B 109.6
H3A C3 H3B 108.2
C5 C4 C3 111.1(4)
C5 C4 H4A 109.4
C3 C4 H4A 109.4
C5 C4 H4B 109.4
C3 C4 H4B 109.4
H4A C4 H4B 108.0
C4 C5 C6 111.3(4)
C4 C5 H5A 109.4
C6 C5 H5A 109.4
C4 C5 H5B 109.4
C6 C5 H5B 109.4
H5A C5 H5B 108.0
C1 C6 C5 110.8(4)
C1 C6 H6A 109.5
C5 C6 H6A 109.5
C1 C6 H6B 109.5
C5 C6 H6B 109.5
H6A C6 H6B 108.1
N3 C7 C8 106.5(3)
N3 C7 C12 112.4(3)
C8 C7 C12 112.0(4)
N3 C7 H7 108.6
C8 C7 H7 108.6
C12 C7 H7 108.6
N4 C8 C7 107.4(3)
N4 C8 C9 113.8(3)
C7 C8 C9 111.1(4)
N4 C8 H8 108.1
C7 C8 H8 108.1
C9 C8 H8 108.1
C10 C9 C8 110.9(4)
C10 C9 H9A 109.5
C8 C9 H9A 109.5
C10 C9 H9B 109.5
C8 C9 H9B 109.5
H9A C9 H9B 108.1
C9 C10 C11 111.7(4)
C9 C10 H10A 109.3
C11 C10 H10A 109.3
C9 C10 H10B 109.3
C11 C10 H10B 109.3
H10A C10 H10B 107.9
C12 C11 C10 110.4(4)
C12 C11 H11A 109.6
C10 C11 H11A 109.6
C12 C11 H11B 109.6
C10 C11 H11B 109.6
H11A C11 H11B 108.1
C11 C12 C7 110.1(4)
C11 C12 H12A 109.6
C7 C12 H12A 109.6
C11 C12 H12B 109.6
C7 C12 H12B 109.6
H12A C12 H12B 108.2
S1 C13 H13A 109.5
S1 C13 H13B 109.5
H13A C13 H13B 109.5
S1 C13 H13C 109.5
H13A C13 H13C 109.5
H13B C13 H13C 109.5
S1 C14 H14A 109.5
S1 C14 H14B 109.5
H14A C14 H14B 109.5
S1 C14 H14C 109.5
H14A C14 H14C 109.5
H14B C14 H14C 109.5
O1 S1 C14 102.53(19)
O1 S1 C13 103.9(2)
C14 S1 C13 100.0(2)
S1 O1 Cr1 126.31(17)
O2 Cr2 N5 83.28(13)
O2 Cr2 N8 173.43(13)
N5 Cr2 N8 92.28(14)
O2 Cr2 N6 93.06(13)
N5 Cr2 N6 82.23(13)
N8 Cr2 N6 91.12(14)
O2 Cr2 N7 92.97(13)
N5 Cr2 N7 89.62(13)
N8 Cr2 N7 82.13(14)
N6 Cr2 N7 169.23(14)
O2 Cr2 Cl2 95.06(9)
N5 Cr2 Cl2 176.62(10)
N8 Cr2 Cl2 89.62(10)
N6 Cr2 Cl2 94.94(10)
N7 Cr2 Cl2 93.41(10)
C15 N5 Cr2 108.9(2)
C15 N5 H5D 109.9
Cr2 N5 H5D 109.9
C15 N5 H5E 109.9
Cr2 N5 H5E 109.9
H5D N5 H5E 108.3
C16 N6 Cr2 109.1(2)
C16 N6 H6D 109.9
Cr2 N6 H6D 109.9
C16 N6 H6E 109.9
Cr2 N6 H6E 109.9
H6D N6 H6E 108.3
C21 N7 Cr2 108.3(2)
C21 N7 H7D 110.0
Cr2 N7 H7D 110.0
C21 N7 H7E 110.0
Cr2 N7 H7E 110.0
H7D N7 H7E 108.4
C22 N8 Cr2 110.1(2)
C22 N8 H8D 109.6
Cr2 N8 H8D 109.6
C22 N8 H8E 109.6
Cr2 N8 H8E 109.6
H8D N8 H8E 108.2
N5 C15 C16 106.4(3)
N5 C15 C20 111.8(3)
C16 C15 C20 112.2(3)
N5 C15 H15 108.8
C16 C15 H15 108.8
C20 C15 H15 108.8
N6 C16 C15 107.2(3)
N6 C16 C17 114.7(3)
C15 C16 C17 111.6(3)
N6 C16 H16 107.7
C15 C16 H16 107.7
C17 C16 H16 107.7
C18 C17 C16 109.5(3)
C18 C17 H17A 109.8
C16 C17 H17A 109.8
C18 C17 H17B 109.8
C16 C17 H17B 109.8
H17A C17 H17B 108.2
C19 C18 C17 111.3(4)
C19 C18 H18A 109.4
C17 C18 H18A 109.4
C19 C18 H18B 109.4
C17 C18 H18B 109.4
H18A C18 H18B 108.0
C18 C19 C20 110.4(4)
C18 C19 H19A 109.6
C20 C19 H19A 109.6
C18 C19 H19B 109.6
C20 C19 H19B 109.6
H19A C19 H19B 108.1
C15 C20 C19 110.0(3)
C15 C20 H20A 109.7
C19 C20 H20A 109.7
C15 C20 H20B 109.7
C19 C20 H20B 109.7
H20A C20 H20B 108.2
N7 C21 C22 107.2(3)
N7 C21 C26 113.6(4)
C22 C21 C26 111.4(4)
N7 C21 H21 108.2
C22 C21 H21 108.2
C26 C21 H21 108.2
N8 C22 C21 106.1(3)
N8 C22 C23 112.5(3)
C21 C22 C23 111.9(4)
N8 C22 H22 108.8
C21 C22 H22 108.8
C23 C22 H22 108.8
C22 C23 C24 110.4(4)
C22 C23 H23A 109.6
C24 C23 H23A 109.6
C22 C23 H23B 109.6
C24 C23 H23B 109.6
H23A C23 H23B 108.1
C25 C24 C23 111.7(4)
C25 C24 H24A 109.3
C23 C24 H24A 109.3
C25 C24 H24B 109.3
C23 C24 H24B 109.3
H24A C24 H24B 107.9
C24 C25 C26 111.3(4)
C24 C25 H25A 109.4
C26 C25 H25A 109.4
C24 C25 H25B 109.4
C26 C25 H25B 109.4
H25A C25 H25B 108.0
C21 C26 C25 109.5(4)
C21 C26 H26A 109.8
C25 C26 H26A 109.8
C21 C26 H26B 109.8
C25 C26 H26B 109.8
H26A C26 H26B 108.2
S2 C27 H27A 109.5
S2 C27 H27B 109.5
H27A C27 H27B 109.5
S2 C27 H27C 109.5
H27A C27 H27C 109.5
H27B C27 H27C 109.5
S2 C28 H28A 109.5
S2 C28 H28B 109.5
H28A C28 H28B 109.5
S2 C28 H28C 109.5
H28A C28 H28C 109.5
H28B C28 H28C 109.5
O2 S2 C27 102.4(2)
O2 S2 C28 104.2(2)
C27 S2 C28 99.8(2)
S2 O2 Cr2 125.25(17)
O3 S3 C30 110.1(4)
O3 S3 C29 109.9(3)
C30 S3 C29 100.8(7)
S3 C29 H29A 109.5
S3 C29 H29B 109.5
H29A C29 H29B 109.5
S3 C29 H29C 109.5
H29A C29 H29C 109.5
H29B C29 H29C 109.5
S3 C30 H30A 109.5
S3 C30 H30B 109.5
H30A C30 H30B 109.5
S3 C30 H30C 109.5
H30A C30 H30C 109.5
H30B C30 H30C 109.5
O4 S4 C31 107.5(3)
O4 S4 C32 106.4(3)
C31 S4 C32 96.1(3)
S4 C31 H31A 109.5
S4 C31 H31B 109.5
H31A C31 H31B 109.5
S4 C31 H31C 109.5
H31A C31 H31C 109.5
H31B C31 H31C 109.5
S4 C32 H32A 109.5
S4 C32 H32B 109.5
H32A C32 H32B 109.5
S4 C32 H32C 109.5
H32A C32 H32C 109.5
H32B C32 H32C 109.5

loop_
_geom_bond_atom_site_label_1
_geom_bond_atom_site_label_2
_geom_bond_distance
Cr1 O1 1.976(3)
Cr1 N3 2.068(3)
Cr1 N1 2.069(3)
Cr1 N4 2.077(3)
Cr1 N2 2.081(3)
Cr1 Cl1 2.3155(12)
Cl2 Cr2 2.3134(12)
N1 C1 1.491(5)
N1 H1D 0.9900
N1 H1E 0.9900
N2 C2 1.486(6)
N2 H2D 0.9900
N2 H2E 0.9900
N3 C7 1.490(5)
N3 H3D 0.9900
N3 H3E 0.9900
N4 C8 1.490(5)
N4 H4D 0.9900
N4 H4E 0.9900
C1 C2 1.520(6)
C1 C6 1.520(6)
C1 H1 1.0000
C2 C3 1.527(6)
C2 H2 1.0000
C3 C4 1.526(7)
C3 H3A 0.9900
C3 H3B 0.9900
C4 C5 1.518(7)
C4 H4A 0.9900
C4 H4B 0.9900
C5 C6 1.532(6)
C5 H5A 0.9900
C5 H5B 0.9900
C6 H6A 0.9900
C6 H6B 0.9900
C7 C8 1.503(6)
C7 C12 1.530(6)
C7 H7 1.0000
C8 C9 1.528(6)
C8 H8 1.0000
C9 C10 1.521(6)
C9 H9A 0.9900
C9 H9B 0.9900
C10 C11 1.531(7)
C10 H10A 0.9900
C10 H10B 0.9900
C11 C12 1.530(6)
C11 H11A 0.9900
C11 H11B 0.9900
C12 H12A 0.9900
C12 H12B 0.9900
C13 S1 1.780(4)
C13 H13A 0.9800
C13 H13B 0.9800
C13 H13C 0.9800
C14 S1 1.779(4)
C14 H14A 0.9800
C14 H14B 0.9800
C14 H14C 0.9800
S1 O1 1.548(3)
Cr2 O2 1.981(3)
Cr2 N5 2.065(3)
Cr2 N8 2.071(3)
Cr2 N6 2.083(3)
Cr2 N7 2.087(3)
N5 C15 1.496(5)
N5 H5D 0.9900
N5 H5E 0.9900
N6 C16 1.488(5)
N6 H6D 0.9900
N6 H6E 0.9900
N7 C21 1.497(5)
N7 H7D 0.9900
N7 H7E 0.9900
N8 C22 1.489(5)
N8 H8D 0.9900
N8 H8E 0.9900
C15 C16 1.513(6)
C15 C20 1.533(6)
C15 H15 1.0000
C16 C17 1.526(5)
C16 H16 1.0000
C17 C18 1.523(6)
C17 H17A 0.9900
C17 H17B 0.9900
C18 C19 1.517(6)
C18 H18A 0.9900
C18 H18B 0.9900
C19 C20 1.534(6)
C19 H19A 0.9900
C19 H19B 0.9900
C20 H20A 0.9900
C20 H20B 0.9900
C21 C22 1.522(6)
C21 C26 1.524(6)
C21 H21 1.0000
C22 C23 1.524(6)
C22 H22 1.0000
C23 C24 1.533(6)
C23 H23A 0.9900
C23 H23B 0.9900
C24 C25 1.506(7)
C24 H24A 0.9900
C24 H24B 0.9900
C25 C26 1.540(7)
C25 H25A 0.9900
C25 H25B 0.9900
C26 H26A 0.9900
C26 H26B 0.9900
C27 S2 1.773(4)
C27 H27A 0.9800
C27 H27B 0.9800
C27 H27C 0.9800
C28 S2 1.780(4)
C28 H28A 0.9800
C28 H28B 0.9800
C28 H28C 0.9800
S2 O2 1.544(3)
S3 O3 1.488(4)
S3 C30 1.635(8)
S3 C29 1.671(8)
C29 H29A 0.9800
C29 H29B 0.9800
C29 H29C 0.9800
C30 H30A 0.9800
C30 H30B 0.9800
C30 H30C 0.9800
S4 O4 1.489(4)
S4 C31 1.756(5)
S4 C32 1.812(10)
C31 H31A 0.9800
C31 H31B 0.9800
C31 H31C 0.9800
C32 H32A 0.9800
C32 H32B 0.9800
C32 H32C 0.9800
